data_1562121
loop_
_publ_author_name
'Sen, Sajal'
'Perrin, Mark W.'
'Sedgwick, Adam C.'
'Lynch, Vincent M.'
'Sessler, Jonathan L.'
'Arambula, Jonathan F.'

_publ_section_title
;
 Covalent and non-covalent albumin binding of Au(i) bis-NHCs <i>via</i>
 post-synthetic amide modification.
;
_journal_issue 21
_journal_name_full 'Chemical science'
_journal_page_first 7547
_journal_page_last 7553
_journal_paper_doi 10.1039/d1sc01055g
_journal_volume 12
_journal_year 2021
_chemical_formula_moiety '2 C27 H36 N2, C14 H15 N2 O2 1-, C14 H16 N2 O2, 2 Au 1+, Br 1-'
_chemical_formula_sum 'C82 H102 Au2 Br N8 O4'
_chemical_formula_weight 1737.55
_space_group_crystal_system triclinic
_space_group_IT_number 2
_space_group_name_Hall '-P 1'
_space_group_name_H-M_alt 'P -1'
_atom_sites_solution_hydrogens mixed
_audit_creation_method SHELXL-2016/6
_audit_update_record
;
2021-02-10 deposited with the CCDC.	2021-04-26 downloaded from the CCDC.
;
_cell_angle_alpha 86.368(4)
_cell_angle_beta 88.416(4)
_cell_angle_gamma 78.854(3)
_cell_formula_units_Z 2
_cell_length_a 13.630(2)
_cell_length_b 15.952(2)
_cell_length_c 19.288(3)
_cell_measurement_reflns_used 15657
_cell_measurement_temperature 100(2)
_cell_measurement_theta_max 27.5
_cell_measurement_theta_min 3.0
_cell_volume 4105.8(10)
_computing_cell_refinement 'CrystalClear (Rigaku Inc., 2008)'
_computing_data_collection 'CrystalClear (Rigaku Inc., 2008)'
_computing_data_reduction 'CrystalClear (Rigaku Inc., 2008)'
_computing_molecular_graphics 'XP SHELXTL/PC, Siemens Analytical'
_computing_publication_material 'XP SHELXTL/PC, Siemens Analytical'
_computing_structure_refinement 'SHELXL-2016/6 (Sheldrick, 2015)'
_computing_structure_solution
;

Sheldrick. G. M.  (2015) SHELXT. Acta Cryst. A71, 3-8.

Sluis, P. v. d. and Spek, T. (1990). Squeeze.  Acta Cryst. A46, 194-201.

;
_diffrn_ambient_temperature 100(2)
_diffrn_measured_fraction_theta_full 0.990
_diffrn_measured_fraction_theta_max 0.978
_diffrn_measurement_device_type 'Rigaku AFC-12 with Saturn 724+ CCD'
_diffrn_measurement_method \w-scans
_diffrn_radiation_type MoK\a
_diffrn_radiation_wavelength 0.71073
_diffrn_reflns_av_R_equivalents 0.0391
_diffrn_reflns_av_unetI/netI 0.0352
_diffrn_reflns_Laue_measured_fraction_full 0.990
_diffrn_reflns_Laue_measured_fraction_max 0.978
_diffrn_reflns_limit_h_max 17
_diffrn_reflns_limit_h_min -17
_diffrn_reflns_limit_k_max 20
_diffrn_reflns_limit_k_min -20
_diffrn_reflns_limit_l_max 25
_diffrn_reflns_limit_l_min -25
_diffrn_reflns_number 65764
_diffrn_reflns_point_group_measured_fraction_full 0.990
_diffrn_reflns_point_group_measured_fraction_max 0.978
_diffrn_reflns_theta_full 25.242
_diffrn_reflns_theta_max 27.493
_diffrn_reflns_theta_min 3.007
_diffrn_source 'fine focus sealed tube'
_exptl_absorpt_coefficient_mu 4.106
_exptl_absorpt_correction_T_max 1.00
_exptl_absorpt_correction_T_min 0.607
_exptl_absorpt_correction_type multi-scan
_exptl_absorpt_process_details
;
Abscor. T. Higashi (2001). The Rigaku Corporation, Tokyo, Japan.
;
_exptl_crystal_colour yellow
_exptl_crystal_density_diffrn 1.405
_exptl_crystal_description prism
_exptl_crystal_F_000 1750
_exptl_crystal_size_max 0.360
_exptl_crystal_size_mid 0.120
_exptl_crystal_size_min 0.090
_platon_squeeze_details
;
Two molecules of DCM were badly disordered and could not be 
modeled adequately.  SQUEEZE was used to remove their 
contributions to the scattering factors.
;
_refine_diff_density_max 3.577
_refine_diff_density_min -3.793
_refine_diff_density_rms 0.137
_refine_ls_extinction_method none
_refine_ls_goodness_of_fit_ref 1.031
_refine_ls_hydrogen_treatment constr
_refine_ls_matrix_type full
_refine_ls_number_parameters 1062
_refine_ls_number_reflns 18451
_refine_ls_number_restraints 1188
_refine_ls_restrained_S_all 1.006
_refine_ls_R_factor_all 0.0439
_refine_ls_R_factor_gt 0.0387
_refine_ls_shift/su_max 0.046
_refine_ls_shift/su_mean 0.001
_refine_ls_structure_factor_coef Fsqd
_refine_ls_weighting_details 'w=1/[\s^2^(Fo^2^)+(0.0494P)^2^+16.8991P] where P=(Fo^2^+2Fc^2^)/3'
_refine_ls_weighting_scheme calc
_refine_ls_wR_factor_gt 0.1014
_refine_ls_wR_factor_ref 0.1048
_reflns_Friedel_coverage 0.000
_reflns_number_gt 16450
_reflns_number_total 18451
_reflns_threshold_expression 'I > 2\s(I)'
_cod_data_source_file d1sc01055g2.cif
_cod_data_source_block complex2
_cod_depositor_comments 'Adding full bibliography for 1562121--1562124.cif.'
_cod_database_code 1562121
_shelx_shelxl_version_number 2016/6
_shelx_space_group_comment
;
The symmetry employed for this shelxl refinement is uniquely defined
by the following loop, which should always be used as a source of
symmetry information in preference to the above space-group names.
They are only intended as comments.
;
_shelx_estimated_absorpt_t_min 0.320
_shelx_estimated_absorpt_t_max 0.709
_platon_squeeze_void_probe_radius 1.20

loop_
_space_group_symop_operation_xyz
'x, y, z'
'-x, -y, -z'

loop_
_atom_site_label
_atom_site_type_symbol
_atom_site_fract_x
_atom_site_fract_y
_atom_site_fract_z
_atom_site_U_iso_or_equiv
_atom_site_adp_type
_atom_site_occupancy
_atom_site_site_symmetry_order
_atom_site_calc_flag
_atom_site_refinement_flags_posn
_atom_site_refinement_flags_adp
_atom_site_refinement_flags_occupancy
_atom_site_disorder_assembly
_atom_site_disorder_group
C1 C -0.0507(3) 0.2916(3) 0.2572(2) 0.0244(8) Uani 1 1 d . U . . .
C2 C -0.1289(4) 0.3420(3) 0.3553(2) 0.0317(10) Uani 1 1 d . U . . .
H2 H -0.168110 0.345059 0.396920 0.038 Uiso 1 1 calc R U . . .
C3 C -0.0795(3) 0.4021(3) 0.3278(2) 0.0292(9) Uani 1 1 d . U . . .
H3 H -0.077225 0.455587 0.346078 0.035 Uiso 1 1 calc R U . . .
C4 C -0.1419(4) 0.1932(3) 0.3228(2) 0.0289(9) Uani 1 1 d . U . . .
C5 C -0.0729(4) 0.1247(3) 0.3531(3) 0.0343(10) Uani 1 1 d D U . . .
C6 C -0.1013(4) 0.0455(4) 0.3603(3) 0.0432(13) Uani 1 1 d . U . . .
H6 H -0.056533 -0.002287 0.380633 0.052 Uiso 1 1 calc R U . . .
C7 C -0.1936(4) 0.0350(4) 0.3384(3) 0.0465(13) Uani 1 1 d . U . . .
H7 H -0.211271 -0.019888 0.342904 0.056 Uiso 1 1 calc R U . . .
C8 C -0.2603(4) 0.1042(4) 0.3100(3) 0.0443(13) Uani 1 1 d . U . . .
H8 H -0.323788 0.096155 0.295764 0.053 Uiso 1 1 calc R U . . .
C9 C -0.2368(4) 0.1851(3) 0.3018(3) 0.0316(10) Uani 1 1 d . U . . .
C10 C 0.0282(12) 0.136(5) 0.380(2) 0.043(3) Uani 0.52 1 d D U P A 1
H10 H 0.036303 0.193464 0.358544 0.052 Uiso 0.52 1 calc R U P A 1
C11 C 0.112(3) 0.077(3) 0.3510(14) 0.049(4) Uani 0.52 1 d D U P A 1
H11A H 0.174880 0.095367 0.360439 0.074 Uiso 0.52 1 calc R U P A 1
H11B H 0.104714 0.075753 0.300731 0.074 Uiso 0.52 1 calc R U P A 1
H11C H 0.113947 0.019285 0.372689 0.074 Uiso 0.52 1 calc R U P A 1
C12 C 0.0281(10) 0.1464(11) 0.4544(8) 0.056(3) Uani 0.52 1 d D U P A 1
H12A H 0.011437 0.095390 0.479363 0.084 Uiso 0.52 1 calc R U P A 1
H12B H -0.021714 0.196840 0.465907 0.084 Uiso 0.52 1 calc R U P A 1
H12C H 0.094456 0.153722 0.468150 0.084 Uiso 0.52 1 calc R U P A 1
C10A C 0.0307(13) 0.133(6) 0.377(3) 0.042(3) Uani 0.48 1 d D U P A 2
H10A H 0.040997 0.193091 0.371310 0.051 Uiso 0.48 1 calc R U P A 2
C11A C 0.114(4) 0.071(3) 0.3392(14) 0.048(4) Uani 0.48 1 d D U P A 2
H11D H 0.101330 0.012436 0.345520 0.072 Uiso 0.48 1 calc R U P A 2
H11E H 0.179035 0.073041 0.358562 0.072 Uiso 0.48 1 calc R U P A 2
H11F H 0.113807 0.088276 0.289572 0.072 Uiso 0.48 1 calc R U P A 2
C12A C 0.0427(11) 0.0964(12) 0.4580(8) 0.058(3) Uani 0.48 1 d D U P A 2
H12D H 0.097726 0.117229 0.478730 0.087 Uiso 0.48 1 calc R U P A 2
H12E H 0.057233 0.033721 0.460274 0.087 Uiso 0.48 1 calc R U P A 2
H12F H -0.019520 0.116571 0.483743 0.087 Uiso 0.48 1 calc R U P A 2
C13 C -0.3103(4) 0.2602(3) 0.2694(3) 0.0330(10) Uani 1 1 d . U . . .
H13 H -0.294623 0.313845 0.286715 0.040 Uiso 1 1 calc R U . . .
C14 C -0.2973(4) 0.2647(4) 0.1900(3) 0.0421(12) Uani 1 1 d . U . . .
H14A H -0.228943 0.271689 0.177684 0.063 Uiso 1 1 calc R U . . .
H14B H -0.344945 0.313572 0.169857 0.063 Uiso 1 1 calc R U . . .
H14C H -0.309585 0.211781 0.171798 0.063 Uiso 1 1 calc R U . . .
C15 C -0.4186(4) 0.2567(4) 0.2901(4) 0.0523(15) Uani 1 1 d . U . . .
H15A H -0.437467 0.206743 0.270846 0.078 Uiso 1 1 calc R U . . .
H15B H -0.462757 0.308900 0.271809 0.078 Uiso 1 1 calc R U . . .
H15C H -0.425053 0.252187 0.340845 0.078 Uiso 1 1 calc R U . . .
C16 C 0.0342(3) 0.4117(3) 0.2239(2) 0.0236(8) Uani 1 1 d . U . . .
C17 C -0.0062(3) 0.4659(3) 0.1671(2) 0.0261(9) Uani 1 1 d . U . . .
C18 C 0.0605(4) 0.5045(3) 0.1262(2) 0.0319(10) Uani 1 1 d . U . . .
H18 H 0.036035 0.543192 0.088357 0.038 Uiso 1 1 calc R U . . .
C19 C 0.1614(4) 0.4873(3) 0.1398(3) 0.0327(10) Uani 1 1 d . U . . .
H19 H 0.205706 0.513357 0.110622 0.039 Uiso 1 1 calc R U . . .
C20 C 0.1988(3) 0.4324(3) 0.1956(2) 0.0296(9) Uani 1 1 d . U . . .
H20 H 0.268565 0.420962 0.204213 0.036 Uiso 1 1 calc R U . . .
C21 C 0.1350(3) 0.3937(3) 0.2393(2) 0.0255(9) Uani 1 1 d . U . . .
C22 C -0.1162(3) 0.4847(3) 0.1515(2) 0.0292(9) Uani 1 1 d . U . . .
H22 H -0.149319 0.446409 0.183456 0.035 Uiso 1 1 calc R U . . .
C23 C -0.1351(4) 0.4655(4) 0.0768(3) 0.0494(15) Uani 1 1 d . U . . .
H23A H -0.104125 0.502992 0.044381 0.074 Uiso 1 1 calc R U . . .
H23B H -0.207235 0.475757 0.068917 0.074 Uiso 1 1 calc R U . . .
H23C H -0.105907 0.405636 0.069180 0.074 Uiso 1 1 calc R U . . .
C24 C -0.1628(4) 0.5779(3) 0.1659(3) 0.0405(12) Uani 1 1 d . U . . .
H24A H -0.153513 0.587494 0.214795 0.061 Uiso 1 1 calc R U . . .
H24B H -0.234391 0.588692 0.155973 0.061 Uiso 1 1 calc R U . . .
H24C H -0.130123 0.616787 0.136167 0.061 Uiso 1 1 calc R U . . .
C25 C 0.1770(3) 0.3358(3) 0.3017(2) 0.0297(9) Uani 1 1 d . U . . .
H25 H 0.119572 0.319239 0.328974 0.036 Uiso 1 1 calc R U . . .
C26 C 0.2335(5) 0.3833(4) 0.3489(3) 0.0490(14) Uani 1 1 d . U . . .
H26A H 0.295337 0.393057 0.325497 0.074 Uiso 1 1 calc R U . . .
H26B H 0.249769 0.348728 0.392404 0.074 Uiso 1 1 calc R U . . .
H26C H 0.191444 0.438363 0.359119 0.074 Uiso 1 1 calc R U . . .
C27 C 0.2439(5) 0.2547(4) 0.2787(3) 0.0547(16) Uani 1 1 d . U . . .
H27A H 0.206104 0.224959 0.249133 0.082 Uiso 1 1 calc R U . . .
H27B H 0.267299 0.217398 0.319609 0.082 Uiso 1 1 calc R U . . .
H27C H 0.301450 0.269365 0.252462 0.082 Uiso 1 1 calc R U . . .
C28 C 0.0541(3) 0.1159(3) 0.1210(2) 0.0224(8) Uani 1 1 d . U . . .
C29 C 0.1528(3) 0.0286(3) 0.0486(2) 0.0281(9) Uani 1 1 d . U . . .
H29 H 0.207237 0.005963 0.019179 0.034 Uiso 1 1 calc R U . . .
C30 C 0.0712(3) -0.0050(3) 0.0650(2) 0.0271(9) Uani 1 1 d . U . . .
H30 H 0.056711 -0.056156 0.048691 0.032 Uiso 1 1 calc R U . . .
C31 C -0.0894(3) 0.0416(3) 0.1311(2) 0.0263(9) Uani 1 1 d . U . . .
H31A H -0.102215 0.060908 0.178839 0.032 Uiso 1 1 calc R U . . .
H31B H -0.096373 -0.019051 0.131710 0.032 Uiso 1 1 calc R U . . .
C32 C -0.1669(3) 0.0953(3) 0.0824(2) 0.0231(8) Uani 1 1 d . U . . .
C33 C 0.2104(3) 0.1612(3) 0.0806(2) 0.0272(9) Uani 1 1 d . U . . .
C34 C 0.2982(4) 0.1378(4) 0.1189(2) 0.0344(11) Uani 1 1 d . U . . .
C35 C 0.3662(4) 0.1931(4) 0.1129(3) 0.0423(13) Uani 1 1 d . U . . .
H35 H 0.427670 0.177778 0.136813 0.051 Uiso 1 1 calc R U . . .
C36 C 0.3466(4) 0.2693(4) 0.0733(3) 0.0440(14) Uani 1 1 d . U . . .
C37 C 0.2578(5) 0.2903(4) 0.0360(3) 0.0441(13) Uani 1 1 d . U . . .
H37 H 0.244622 0.342271 0.007936 0.053 Uiso 1 1 calc R U . . .
C38 C 0.1883(4) 0.2368(3) 0.0391(3) 0.0351(11) Uani 1 1 d . U . . .
C39 C 0.3175(4) 0.0591(4) 0.1666(3) 0.0428(13) Uani 1 1 d . U . . .
H39A H 0.288659 0.072588 0.212577 0.064 Uiso 1 1 calc R U . . .
H39B H 0.389799 0.038413 0.170462 0.064 Uiso 1 1 calc R U . . .
H39C H 0.286800 0.014720 0.147992 0.064 Uiso 1 1 calc R U . . .
C40 C 0.4216(5) 0.3276(5) 0.0690(4) 0.067(2) Uani 1 1 d . U . . .
H40A H 0.460295 0.319519 0.111819 0.100 Uiso 1 1 calc R U . . .
H40B H 0.386413 0.387227 0.063268 0.100 Uiso 1 1 calc R U . . .
H40C H 0.466862 0.313979 0.029217 0.100 Uiso 1 1 calc R U . . .
C41 C 0.0938(5) 0.2592(4) -0.0017(3) 0.0495(15) Uani 1 1 d . U . . .
H41A H 0.083599 0.319451 -0.018613 0.074 Uiso 1 1 calc R U . . .
H41B H 0.037032 0.249944 0.028199 0.074 Uiso 1 1 calc R U . . .
H41C H 0.098855 0.222933 -0.041263 0.074 Uiso 1 1 calc R U . . .
C42 C 0.3908(3) -0.3172(3) 0.2867(2) 0.0267(9) Uani 1 1 d . U . . .
C43 C 0.3125(3) -0.3970(3) 0.3625(3) 0.0310(10) Uani 1 1 d . U . . .
H43 H 0.293135 -0.423488 0.404867 0.037 Uiso 1 1 calc R U . . .
C44 C 0.2777(4) -0.4031(3) 0.2986(3) 0.0311(10) Uani 1 1 d . U . . .
H44 H 0.228744 -0.434774 0.287130 0.037 Uiso 1 1 calc R U . . .
C45 C 0.4454(3) -0.3273(3) 0.4088(2) 0.0254(9) Uani 1 1 d . U . . .
C46 C 0.5375(4) -0.3815(3) 0.4182(2) 0.0284(9) Uani 1 1 d . U . . .
C47 C 0.5964(4) -0.3653(3) 0.4717(3) 0.0345(10) Uani 1 1 d . U . . .
H47 H 0.660012 -0.400872 0.479688 0.041 Uiso 1 1 calc R U . . .
C48 C 0.5631(4) -0.2979(3) 0.5133(3) 0.0384(11) Uani 1 1 d . U . . .
H48 H 0.603370 -0.288340 0.550307 0.046 Uiso 1 1 calc R U . . .
C49 C 0.4716(4) -0.2441(3) 0.5018(2) 0.0344(10) Uani 1 1 d . U . . .
H49 H 0.450759 -0.197275 0.530363 0.041 Uiso 1 1 calc R U . . .
C50 C 0.4095(3) -0.2575(3) 0.4488(2) 0.0283(9) Uani 1 1 d . U . . .
C51 C 0.5745(4) -0.4568(3) 0.3731(3) 0.0335(10) Uani 1 1 d . U . . .
H51 H 0.519522 -0.460252 0.340763 0.040 Uiso 1 1 calc R U . . .
C52 C 0.6646(4) -0.4408(4) 0.3288(3) 0.0425(13) Uani 1 1 d . U . . .
H52A H 0.645000 -0.389165 0.298235 0.064 Uiso 1 1 calc R U . . .
H52B H 0.688408 -0.489946 0.300677 0.064 Uiso 1 1 calc R U . . .
H52C H 0.718259 -0.433075 0.359211 0.064 Uiso 1 1 calc R U . . .
C53 C 0.5983(6) -0.5414(4) 0.4155(3) 0.0531(16) Uani 1 1 d . U . . .
H53A H 0.656720 -0.542271 0.444236 0.080 Uiso 1 1 calc R U . . .
H53B H 0.612748 -0.588442 0.384170 0.080 Uiso 1 1 calc R U . . .
H53C H 0.540820 -0.548254 0.445513 0.080 Uiso 1 1 calc R U . . .
C54 C 0.3103(4) -0.1984(3) 0.4354(3) 0.0371(11) Uani 1 1 d D U . . .
H54 H 0.284811 -0.211127 0.389883 0.045 Uiso 1 1 d R U . B .
C55 C 0.2348(8) -0.2254(8) 0.4901(6) 0.049(3) Uani 0.54 1 d D U P B 1
H55A H 0.229008 -0.284779 0.484331 0.074 Uiso 0.54 1 calc R U P B 1
H55B H 0.169274 -0.187944 0.483689 0.074 Uiso 0.54 1 calc R U P B 1
H55C H 0.258562 -0.220375 0.536915 0.074 Uiso 0.54 1 calc R U P B 1
C56 C 0.3171(10) -0.1037(5) 0.4449(7) 0.058(3) Uani 0.54 1 d D U P B 1
H56A H 0.317561 -0.094103 0.494561 0.087 Uiso 0.54 1 calc R U P B 1
H56B H 0.259206 -0.065796 0.423444 0.087 Uiso 0.54 1 calc R U P B 1
H56C H 0.378675 -0.091450 0.422664 0.087 Uiso 0.54 1 calc R U P B 1
C55A C 0.2454(12) -0.1728(11) 0.5001(7) 0.064(4) Uani 0.46 1 d D U P B 2
H55D H 0.237263 -0.224424 0.528212 0.096 Uiso 0.46 1 calc R U P B 2
H55E H 0.179621 -0.140895 0.485579 0.096 Uiso 0.46 1 calc R U P B 2
H55F H 0.277995 -0.136775 0.527632 0.096 Uiso 0.46 1 calc R U P B 2
C56A C 0.3309(8) -0.1160(6) 0.3947(7) 0.043(3) Uani 0.46 1 d D U P B 2
H56D H 0.366856 -0.084858 0.424441 0.065 Uiso 0.46 1 calc R U P B 2
H56E H 0.267319 -0.079404 0.380916 0.065 Uiso 0.46 1 calc R U P B 2
H56F H 0.371621 -0.131789 0.353170 0.065 Uiso 0.46 1 calc R U P B 2
C57 C 0.3059(7) -0.3392(5) 0.1830(5) 0.0261(19) Uani 0.52 1 d D U P C 1
C58 C 0.3798(7) -0.3819(5) 0.1390(4) 0.0292(18) Uani 0.52 1 d D U P C 1
C59 C 0.3620(8) -0.3716(6) 0.0675(5) 0.0342(18) Uani 0.52 1 d D U P C 1
H59 H 0.410200 -0.399597 0.035871 0.041 Uiso 0.52 1 calc R U P C 1
C60 C 0.2740(9) -0.3205(6) 0.0427(5) 0.0340(18) Uani 0.52 1 d D U P C 1
H60 H 0.262953 -0.313910 -0.005944 0.041 Uiso 0.52 1 calc R U P C 1
C61 C 0.2032(8) -0.2797(6) 0.0870(5) 0.0362(19) Uani 0.52 1 d D U P C 1
H61 H 0.143970 -0.245282 0.068421 0.043 Uiso 0.52 1 calc R U P C 1
C62 C 0.2157(7) -0.2873(5) 0.1600(5) 0.0310(18) Uani 0.52 1 d D U P C 1
C63 C 0.4775(8) -0.4373(6) 0.1674(5) 0.031(2) Uani 0.52 1 d D U P C 1
H63 H 0.501739 -0.402454 0.202232 0.038 Uiso 0.52 1 calc R U P C 1
C64 C 0.5615(10) -0.4541(10) 0.1126(8) 0.051(3) Uani 0.52 1 d D U P C 1
H64A H 0.622672 -0.485604 0.134643 0.077 Uiso 0.52 1 calc R U P C 1
H64B H 0.573581 -0.399420 0.091479 0.077 Uiso 0.52 1 calc R U P C 1
H64C H 0.541796 -0.487979 0.076568 0.077 Uiso 0.52 1 calc R U P C 1
C65 C 0.4656(13) -0.5177(10) 0.2055(10) 0.040(3) Uani 0.52 1 d D U P C 1
H65A H 0.422225 -0.504739 0.246360 0.060 Uiso 0.52 1 calc R U P C 1
H65B H 0.531232 -0.549464 0.220424 0.060 Uiso 0.52 1 calc R U P C 1
H65C H 0.435426 -0.552350 0.175155 0.060 Uiso 0.52 1 calc R U P C 1
C66 C 0.1390(7) -0.2418(6) 0.2090(6) 0.039(2) Uani 0.52 1 d D U P C 1
H66 H 0.141053 -0.276075 0.254427 0.047 Uiso 0.52 1 calc R U P C 1
C67 C 0.0329(8) -0.2244(8) 0.1814(8) 0.051(3) Uani 0.52 1 d D U P C 1
H67A H 0.029487 -0.186595 0.139090 0.076 Uiso 0.52 1 calc R U P C 1
H67B H -0.013522 -0.196846 0.216564 0.076 Uiso 0.52 1 calc R U P C 1
H67C H 0.014490 -0.278544 0.170720 0.076 Uiso 0.52 1 calc R U P C 1
C68 C 0.1695(9) -0.1535(6) 0.2203(7) 0.045(3) Uani 0.52 1 d D U P C 1
H68A H 0.235823 -0.163579 0.241145 0.067 Uiso 0.52 1 calc R U P C 1
H68B H 0.120513 -0.120668 0.251292 0.067 Uiso 0.52 1 calc R U P C 1
H68C H 0.171189 -0.121285 0.175438 0.067 Uiso 0.52 1 calc R U P C 1
C57A C 0.3304(7) -0.3538(5) 0.1725(5) 0.027(2) Uani 0.48 1 d D U P C 2
C58A C 0.4072(7) -0.4058(6) 0.1371(5) 0.0295(18) Uani 0.48 1 d D U P C 2
C59A C 0.3981(8) -0.4043(6) 0.0650(5) 0.0359(19) Uani 0.48 1 d D U P C 2
H59A H 0.448280 -0.438664 0.038437 0.043 Uiso 0.48 1 calc R U P C 2
C60A C 0.3164(9) -0.3532(7) 0.0317(5) 0.035(2) Uani 0.48 1 d D U P C 2
H60A H 0.312238 -0.353360 -0.017411 0.042 Uiso 0.48 1 calc R U P C 2
C61A C 0.2420(9) -0.3026(6) 0.0676(6) 0.034(2) Uani 0.48 1 d D U P C 2
H61A H 0.187438 -0.268090 0.043375 0.040 Uiso 0.48 1 calc R U P C 2
C62A C 0.2462(8) -0.3015(6) 0.1413(5) 0.0310(18) Uani 0.48 1 d D U P C 2
C63A C 0.4981(8) -0.4614(8) 0.1743(6) 0.037(2) Uani 0.48 1 d D U P C 2
H63A H 0.520108 -0.423542 0.207752 0.044 Uiso 0.48 1 calc R U P C 2
C64A C 0.5878(10) -0.4864(10) 0.1248(8) 0.046(3) Uani 0.48 1 d D U P C 2
H64D H 0.644433 -0.519402 0.151073 0.069 Uiso 0.48 1 calc R U P C 2
H64E H 0.606546 -0.434567 0.102820 0.069 Uiso 0.48 1 calc R U P C 2
H64F H 0.569616 -0.521260 0.088933 0.069 Uiso 0.48 1 calc R U P C 2
C65A C 0.4773(13) -0.5359(12) 0.2167(11) 0.036(3) Uani 0.48 1 d D U P C 2
H65D H 0.418136 -0.518258 0.246219 0.055 Uiso 0.48 1 calc R U P C 2
H65E H 0.534885 -0.559571 0.245944 0.055 Uiso 0.48 1 calc R U P C 2
H65F H 0.464928 -0.579462 0.186215 0.055 Uiso 0.48 1 calc R U P C 2
C66A C 0.1664(8) -0.2461(6) 0.1821(6) 0.036(2) Uani 0.48 1 d D U P C 2
H66A H 0.162396 -0.272613 0.230191 0.043 Uiso 0.48 1 calc R U P C 2
C67A C 0.0637(9) -0.2313(9) 0.1492(8) 0.053(3) Uani 0.48 1 d D U P C 2
H67D H 0.066362 -0.201864 0.103261 0.079 Uiso 0.48 1 calc R U P C 2
H67E H 0.014796 -0.196006 0.178805 0.079 Uiso 0.48 1 calc R U P C 2
H67F H 0.043781 -0.286467 0.144545 0.079 Uiso 0.48 1 calc R U P C 2
C68A C 0.2009(11) -0.1581(7) 0.1855(9) 0.053(3) Uani 0.48 1 d D U P C 2
H68D H 0.265508 -0.167175 0.208578 0.079 Uiso 0.48 1 calc R U P C 2
H68E H 0.151111 -0.119115 0.211690 0.079 Uiso 0.48 1 calc R U P C 2
H68F H 0.207498 -0.133091 0.138239 0.079 Uiso 0.48 1 calc R U P C 2
C69 C 0.5428(3) -0.1488(3) 0.1922(2) 0.0254(9) Uani 1 1 d . U . . .
C70 C 0.6024(3) -0.0659(3) 0.1098(2) 0.0303(10) Uani 1 1 d . U . . .
H70 H 0.616055 -0.041151 0.065316 0.036 Uiso 1 1 calc R U . . .
C71 C 0.6340(3) -0.0467(3) 0.1710(3) 0.0308(10) Uani 1 1 d . U . . .
H71 H 0.674256 -0.005658 0.178096 0.037 Uiso 1 1 calc R U . . .
C72 C 0.5048(4) -0.1726(3) 0.0706(2) 0.0282(9) Uani 1 1 d . U . . .
H72A H 0.477333 -0.220442 0.093698 0.034 Uiso 1 1 calc R U . . .
H72B H 0.559657 -0.197492 0.038970 0.034 Uiso 1 1 calc R U . . .
C73 C 0.4223(3) -0.1157(3) 0.0271(2) 0.0238(8) Uani 1 1 d . U . . .
C74 C 0.6188(3) -0.1040(3) 0.2946(2) 0.0260(9) Uani 1 1 d . U . . .
C75 C 0.6957(3) -0.1691(3) 0.3196(3) 0.0291(9) Uani 1 1 d . U . . .
C76 C 0.7147(3) -0.1742(3) 0.3912(3) 0.0309(10) Uani 1 1 d . U . . .
H76 H 0.765658 -0.218724 0.409532 0.037 Uiso 1 1 calc R U . . .
C77 C 0.6623(3) -0.1170(3) 0.4356(2) 0.0319(10) Uani 1 1 d . U . . .
C78 C 0.5868(3) -0.0527(3) 0.4084(2) 0.0306(10) Uani 1 1 d . U . . .
H78 H 0.549648 -0.013257 0.438798 0.037 Uiso 1 1 calc R U . . .
C79 C 0.5641(3) -0.0443(3) 0.3381(2) 0.0288(9) Uani 1 1 d . U . . .
C80 C 0.7568(4) -0.2303(4) 0.2715(3) 0.0410(12) Uani 1 1 d . U . . .
H80A H 0.712675 -0.260808 0.248017 0.062 Uiso 1 1 calc R U . . .
H80B H 0.806197 -0.271569 0.298390 0.062 Uiso 1 1 calc R U . . .
H80C H 0.791272 -0.198304 0.236870 0.062 Uiso 1 1 calc R U . . .
C81 C 0.6849(4) -0.1235(4) 0.5124(3) 0.0417(12) Uani 1 1 d . U . . .
H81A H 0.737136 -0.173910 0.522865 0.063 Uiso 1 1 calc R U . . .
H81B H 0.624163 -0.128945 0.539321 0.063 Uiso 1 1 calc R U . . .
H81C H 0.707924 -0.071949 0.524639 0.063 Uiso 1 1 calc R U . . .
C82 C 0.4809(4) 0.0247(4) 0.3107(3) 0.0404(12) Uani 1 1 d . U . . .
H82A H 0.459953 0.066060 0.346172 0.061 Uiso 1 1 calc R U . . .
H82B H 0.424140 -0.000900 0.298877 0.061 Uiso 1 1 calc R U . . .
H82C H 0.504346 0.053866 0.268999 0.061 Uiso 1 1 calc R U . . .
N1 N -0.1116(3) 0.2753(2) 0.3117(2) 0.0281(8) Uani 1 1 d . U . . .
N2 N -0.0328(3) 0.3704(2) 0.26798(19) 0.0240(7) Uani 1 1 d . U . . .
N3 N 0.1406(3) 0.1037(2) 0.08420(19) 0.0245(7) Uani 1 1 d . U . . .
N4 N 0.0126(3) 0.0483(2) 0.10965(18) 0.0241(7) Uani 1 1 d . U . . .
N5 N 0.5465(3) -0.1286(2) 0.12360(19) 0.0249(7) Uani 1 1 d . U . . .
N6 N 0.5968(3) -0.0978(2) 0.22183(19) 0.0258(8) Uani 1 1 d . U . . .
N7 N 0.3827(3) -0.3441(2) 0.3538(2) 0.0269(8) Uani 1 1 d . U . . .
N8 N 0.3269(3) -0.3543(2) 0.2528(2) 0.0302(8) Uani 1 1 d . U . . .
O1 O -0.1418(2) 0.1460(2) 0.03843(17) 0.0291(7) Uani 1 1 d . U . . .
O2 O -0.2553(2) 0.0801(2) 0.09394(16) 0.0284(7) Uani 1 1 d . U . . .
O3 O 0.3937(2) -0.0407(2) 0.03725(17) 0.0291(7) Uani 1 1 d . U . . .
O4 O 0.3917(2) -0.1587(2) -0.01961(17) 0.0298(7) Uani 1 1 d . U . . .
Br1 Br -0.16149(9) 0.46672(9) 0.49872(7) 0.0649(3) Uani 0.73 1 d . U P . .
Br1A Br -0.1332(3) 0.4934(3) 0.4880(2) 0.0649(3) Uani 0.27 1 d . U P . .
Au1 Au 0.00223(2) 0.20873(2) 0.18574(2) 0.02163(5) Uani 1 1 d . U . . .
Au2 Au 0.47060(2) -0.23405(2) 0.24200(2) 0.02429(5) Uani 1 1 d . U . . .

loop_
_atom_site_aniso_label
_atom_site_aniso_U_11
_atom_site_aniso_U_22
_atom_site_aniso_U_33
_atom_site_aniso_U_23
_atom_site_aniso_U_13
_atom_site_aniso_U_12
C1 0.027(2) 0.028(2) 0.0199(19) 0.0032(16) 0.0031(16) -0.0108(17)
C2 0.034(2) 0.035(2) 0.026(2) -0.0044(18) 0.0104(18) -0.0091(19)
C3 0.031(2) 0.031(2) 0.027(2) -0.0051(18) 0.0078(18) -0.0080(18)
C4 0.032(2) 0.026(2) 0.031(2) 0.0031(17) 0.0052(18) -0.0136(18)
C5 0.030(2) 0.038(3) 0.035(2) 0.006(2) 0.0001(19) -0.011(2)
C6 0.041(3) 0.039(3) 0.049(3) 0.016(2) -0.001(2) -0.012(2)
C7 0.047(3) 0.035(3) 0.060(3) 0.009(2) -0.003(3) -0.019(2)
C8 0.042(3) 0.040(3) 0.054(3) 0.006(2) -0.008(2) -0.019(2)
C9 0.032(2) 0.032(2) 0.031(2) 0.0030(18) -0.0001(19) -0.0110(19)
C10 0.028(4) 0.050(6) 0.051(5) 0.004(4) -0.001(4) -0.009(4)
C11 0.032(6) 0.058(8) 0.055(8) 0.001(7) -0.011(7) -0.001(6)
C12 0.033(5) 0.071(7) 0.066(7) -0.006(7) -0.006(5) -0.014(6)
C10A 0.028(5) 0.049(6) 0.050(5) 0.002(4) -0.002(4) -0.011(4)
C11A 0.033(7) 0.052(8) 0.054(8) 0.009(7) -0.009(8) 0.000(6)
C12A 0.040(6) 0.078(8) 0.054(6) 0.001(7) 0.000(5) -0.006(7)
C13 0.031(2) 0.035(2) 0.034(2) 0.0005(19) -0.0001(19) -0.0074(19)
C14 0.040(3) 0.048(3) 0.035(3) 0.000(2) -0.004(2) 0.000(2)
C15 0.036(3) 0.056(4) 0.063(4) 0.010(3) 0.004(3) -0.008(3)
C16 0.027(2) 0.0234(19) 0.0231(19) -0.0007(16) 0.0058(16) -0.0116(16)
C17 0.029(2) 0.027(2) 0.024(2) -0.0014(16) 0.0014(17) -0.0095(17)
C18 0.040(3) 0.032(2) 0.025(2) 0.0015(18) 0.0050(19) -0.013(2)
C19 0.036(2) 0.034(2) 0.031(2) -0.0021(19) 0.0082(19) -0.018(2)
C20 0.025(2) 0.037(2) 0.030(2) -0.0050(19) 0.0047(17) -0.0148(18)
C21 0.030(2) 0.025(2) 0.023(2) -0.0038(16) 0.0030(17) -0.0119(17)
C22 0.028(2) 0.032(2) 0.028(2) 0.0030(18) 0.0001(17) -0.0098(18)
C23 0.038(3) 0.068(4) 0.044(3) -0.017(3) -0.006(2) -0.008(3)
C24 0.037(3) 0.036(3) 0.047(3) -0.002(2) 0.001(2) -0.004(2)
C25 0.027(2) 0.033(2) 0.030(2) 0.0010(18) -0.0012(18) -0.0075(18)
C26 0.063(4) 0.045(3) 0.039(3) 0.006(2) -0.019(3) -0.010(3)
C27 0.071(4) 0.036(3) 0.049(3) 0.006(2) 0.008(3) 0.008(3)
C28 0.026(2) 0.026(2) 0.0149(17) -0.0006(15) -0.0050(15) -0.0039(16)
C29 0.026(2) 0.030(2) 0.027(2) -0.0020(17) -0.0054(17) -0.0029(17)
C30 0.025(2) 0.027(2) 0.028(2) -0.0009(17) -0.0052(17) -0.0023(17)
C31 0.028(2) 0.028(2) 0.024(2) 0.0031(16) -0.0003(17) -0.0108(17)
C32 0.024(2) 0.0235(19) 0.024(2) -0.0039(16) -0.0009(16) -0.0089(16)
C33 0.023(2) 0.038(2) 0.024(2) -0.0062(18) 0.0024(16) -0.0133(18)
C34 0.028(2) 0.054(3) 0.023(2) -0.009(2) 0.0006(18) -0.012(2)
C35 0.030(2) 0.071(4) 0.032(3) -0.023(3) 0.004(2) -0.020(2)
C36 0.045(3) 0.055(3) 0.042(3) -0.029(3) 0.020(2) -0.028(3)
C37 0.051(3) 0.041(3) 0.045(3) -0.010(2) 0.019(2) -0.019(2)
C38 0.035(2) 0.042(3) 0.030(2) -0.003(2) 0.0060(19) -0.012(2)
C39 0.030(3) 0.064(4) 0.032(3) -0.002(2) -0.009(2) -0.003(2)
C40 0.066(4) 0.081(5) 0.072(4) -0.049(4) 0.036(4) -0.051(4)
C41 0.048(3) 0.054(3) 0.045(3) 0.020(3) -0.007(3) -0.012(3)
C42 0.026(2) 0.027(2) 0.028(2) 0.0066(17) -0.0081(17) -0.0099(17)
C43 0.029(2) 0.031(2) 0.035(2) 0.0044(19) 0.0020(19) -0.0137(18)
C44 0.029(2) 0.026(2) 0.041(3) 0.0054(19) -0.0057(19) -0.0132(18)
C45 0.027(2) 0.030(2) 0.022(2) 0.0038(16) -0.0007(16) -0.0128(17)
C46 0.031(2) 0.029(2) 0.026(2) 0.0033(17) -0.0001(17) -0.0101(18)
C47 0.035(2) 0.034(2) 0.035(2) 0.004(2) -0.009(2) -0.009(2)
C48 0.046(3) 0.037(3) 0.034(2) 0.005(2) -0.015(2) -0.013(2)
C49 0.046(3) 0.032(2) 0.026(2) -0.0012(18) -0.001(2) -0.010(2)
C50 0.030(2) 0.028(2) 0.028(2) 0.0039(17) 0.0019(18) -0.0089(18)
C51 0.036(2) 0.034(2) 0.030(2) -0.0031(19) 0.0029(19) -0.008(2)
C52 0.040(3) 0.046(3) 0.037(3) 0.007(2) 0.011(2) -0.002(2)
C53 0.081(4) 0.032(3) 0.044(3) -0.003(2) 0.020(3) -0.009(3)
C54 0.033(2) 0.032(2) 0.047(3) -0.003(2) 0.002(2) -0.008(2)
C55 0.034(5) 0.061(7) 0.050(6) -0.012(5) 0.014(4) 0.001(5)
C56 0.066(7) 0.033(5) 0.069(7) 0.003(5) -0.003(6) 0.006(5)
C55A 0.055(7) 0.068(8) 0.064(8) -0.006(7) 0.022(6) -0.001(7)
C56A 0.031(5) 0.024(5) 0.068(8) 0.010(5) 0.007(5) 0.007(4)
C57 0.028(4) 0.027(3) 0.027(3) 0.004(3) -0.001(3) -0.018(3)
C58 0.032(4) 0.030(3) 0.028(3) 0.000(3) -0.002(3) -0.011(3)
C59 0.036(4) 0.036(4) 0.031(3) 0.003(3) -0.003(3) -0.010(3)
C60 0.038(4) 0.036(4) 0.029(3) 0.006(3) -0.005(3) -0.010(3)
C61 0.037(4) 0.034(3) 0.038(4) 0.007(3) -0.010(3) -0.009(3)
C62 0.031(3) 0.031(3) 0.033(3) 0.006(3) -0.005(3) -0.013(3)
C63 0.035(4) 0.028(4) 0.033(4) -0.004(3) 0.003(3) -0.010(3)
C64 0.046(6) 0.053(7) 0.055(7) -0.004(6) 0.005(6) -0.011(5)
C65 0.041(6) 0.031(7) 0.046(7) -0.010(5) -0.005(5) -0.002(5)
C66 0.038(4) 0.034(4) 0.045(4) 0.000(4) -0.007(4) -0.004(3)
C67 0.046(6) 0.042(5) 0.065(7) 0.002(6) -0.016(5) -0.009(5)
C68 0.044(6) 0.034(5) 0.054(6) 0.000(5) -0.019(5) -0.002(4)
C57A 0.031(4) 0.026(4) 0.027(4) 0.004(3) -0.010(3) -0.013(3)
C58A 0.033(4) 0.030(4) 0.028(3) 0.003(3) -0.001(3) -0.011(3)
C59A 0.036(4) 0.042(4) 0.032(3) 0.004(3) -0.003(3) -0.014(3)
C60A 0.036(4) 0.039(4) 0.030(4) 0.007(3) -0.004(3) -0.013(3)
C61A 0.034(4) 0.033(4) 0.033(4) 0.007(3) -0.006(3) -0.007(3)
C62A 0.033(4) 0.029(3) 0.032(3) 0.005(3) -0.006(3) -0.011(3)
C63A 0.036(4) 0.040(5) 0.036(4) -0.003(4) -0.005(3) -0.008(4)
C64A 0.043(6) 0.049(7) 0.047(6) -0.002(6) 0.000(5) -0.011(6)
C65A 0.041(7) 0.033(7) 0.036(6) 0.002(5) -0.006(5) -0.009(5)
C66A 0.034(4) 0.033(3) 0.042(4) 0.006(3) -0.012(3) -0.007(3)
C67A 0.047(6) 0.046(6) 0.065(7) 0.010(6) -0.017(6) -0.008(5)
C68A 0.050(7) 0.037(5) 0.070(8) 0.008(6) -0.025(6) -0.007(5)
C69 0.027(2) 0.027(2) 0.024(2) 0.0001(16) -0.0032(16) -0.0100(17)
C70 0.030(2) 0.033(2) 0.029(2) 0.0036(18) 0.0029(18) -0.0126(19)
C71 0.029(2) 0.032(2) 0.034(2) 0.0051(19) 0.0007(18) -0.0152(18)
C72 0.032(2) 0.029(2) 0.025(2) -0.0061(17) -0.0048(17) -0.0073(18)
C73 0.0208(19) 0.030(2) 0.0204(19) 0.0008(16) 0.0055(15) -0.0068(16)
C74 0.028(2) 0.031(2) 0.023(2) 0.0039(17) -0.0080(17) -0.0155(18)
C75 0.027(2) 0.029(2) 0.034(2) -0.0003(18) -0.0014(18) -0.0136(18)
C76 0.027(2) 0.031(2) 0.036(2) 0.0066(19) -0.0082(18) -0.0090(18)
C77 0.026(2) 0.042(3) 0.030(2) 0.0049(19) -0.0064(18) -0.0150(19)
C78 0.028(2) 0.036(2) 0.028(2) -0.0024(18) -0.0025(18) -0.0069(19)
C79 0.025(2) 0.033(2) 0.031(2) 0.0021(18) -0.0054(17) -0.0112(18)
C80 0.040(3) 0.038(3) 0.044(3) -0.009(2) -0.001(2) -0.004(2)
C81 0.041(3) 0.054(3) 0.031(3) 0.001(2) -0.012(2) -0.011(2)
C82 0.036(3) 0.045(3) 0.036(3) 0.001(2) -0.005(2) 0.001(2)
N1 0.0278(18) 0.0277(18) 0.0304(19) 0.0034(15) 0.0084(15) -0.0121(15)
N2 0.0244(17) 0.0243(17) 0.0245(17) 0.0013(14) 0.0069(14) -0.0098(14)
N3 0.0191(16) 0.0284(18) 0.0262(18) -0.0015(14) -0.0020(14) -0.0048(14)
N4 0.0246(17) 0.0261(18) 0.0223(17) 0.0025(14) -0.0042(14) -0.0074(14)
N5 0.0284(18) 0.0256(17) 0.0213(17) 0.0038(14) -0.0021(14) -0.0084(15)
N6 0.0279(18) 0.0295(18) 0.0237(18) 0.0022(14) -0.0040(14) -0.0152(15)
N7 0.0292(19) 0.0273(18) 0.0263(18) 0.0054(15) -0.0004(15) -0.0129(15)
N8 0.034(2) 0.0265(18) 0.033(2) 0.0095(15) -0.0104(16) -0.0138(16)
O1 0.0247(15) 0.0312(16) 0.0315(17) 0.0093(13) -0.0014(13) -0.0088(13)
O2 0.0231(15) 0.0350(17) 0.0296(16) 0.0014(13) -0.0004(12) -0.0125(13)
O3 0.0259(15) 0.0307(16) 0.0301(16) -0.0031(13) -0.0016(13) -0.0033(13)
O4 0.0286(16) 0.0337(17) 0.0290(16) -0.0042(13) -0.0040(13) -0.0091(13)
Br1 0.0588(8) 0.0796(9) 0.0552(6) -0.0162(6) 0.0057(5) -0.0072(5)
Br1A 0.0588(8) 0.0796(9) 0.0552(6) -0.0162(6) 0.0057(5) -0.0072(5)
Au1 0.02099(8) 0.02476(8) 0.02052(8) 0.00113(6) 0.00045(6) -0.00869(6)
Au2 0.02893(9) 0.02482(9) 0.02229(9) 0.00535(6) -0.00772(6) -0.01419(7)

loop_
_atom_type_symbol
_atom_type_description
_atom_type_scat_dispersion_real
_atom_type_scat_dispersion_imag
_atom_type_scat_source
C C 0.0033 0.0016 'International Tables Vol C Tables 4.2.6.8 and 6.1.1.4'
H H 0.0000 0.0000 'International Tables Vol C Tables 4.2.6.8 and 6.1.1.4'
N N 0.0061 0.0033 'International Tables Vol C Tables 4.2.6.8 and 6.1.1.4'
O O 0.0106 0.0060 'International Tables Vol C Tables 4.2.6.8 and 6.1.1.4'
Br Br -0.2901 2.4595 'International Tables Vol C Tables 4.2.6.8 and 6.1.1.4'
Au Au -2.0133 8.8022 'International Tables Vol C Tables 4.2.6.8 and 6.1.1.4'

loop_
_geom_angle_atom_site_label_1
_geom_angle_atom_site_label_2
_geom_angle_atom_site_label_3
_geom_angle
_geom_angle_site_symmetry_1
_geom_angle_site_symmetry_3
_geom_angle_publ_flag
N2 C1 N1 103.9(4) . . ?
N2 C1 Au1 131.5(3) . . ?
N1 C1 Au1 124.4(3) . . ?
C3 C2 N1 107.0(4) . . ?
C3 C2 H2 126.5 . . ?
N1 C2 H2 126.5 . . ?
C2 C3 N2 106.4(4) . . ?
C2 C3 H3 126.8 . . ?
N2 C3 H3 126.8 . . ?
C9 C4 C5 123.1(4) . . ?
C9 C4 N1 119.0(4) . . ?
C5 C4 N1 117.9(4) . . ?
C6 C5 C4 117.1(5) . . ?
C6 C5 C10A 119(4) . . ?
C4 C5 C10A 124(4) . . ?
C6 C5 C10 121(3) . . ?
C4 C5 C10 122(3) . . ?
C7 C6 C5 121.1(5) . . ?
C7 C6 H6 119.4 . . ?
C5 C6 H6 119.4 . . ?
C8 C7 C6 120.1(5) . . ?
C8 C7 H7 120.0 . . ?
C6 C7 H7 120.0 . . ?
C7 C8 C9 121.7(5) . . ?
C7 C8 H8 119.2 . . ?
C9 C8 H8 119.2 . . ?
C8 C9 C4 116.9(5) . . ?
C8 C9 C13 121.0(5) . . ?
C4 C9 C13 122.1(4) . . ?
C11 C10 C12 117(4) . . ?
C11 C10 C5 113(3) . . ?
C12 C10 C5 113(2) . . ?
C11 C10 H10 104.1 . . ?
C12 C10 H10 104.0 . . ?
C5 C10 H10 104.0 . . ?
C10 C11 H11A 109.4 . . ?
C10 C11 H11B 109.5 . . ?
H11A C11 H11B 109.5 . . ?
C10 C11 H11C 109.6 . . ?
H11A C11 H11C 109.5 . . ?
H11B C11 H11C 109.5 . . ?
C10 C12 H12A 109.5 . . ?
C10 C12 H12B 109.4 . . ?
H12A C12 H12B 109.5 . . ?
C10 C12 H12C 109.5 . . ?
H12A C12 H12C 109.5 . . ?
H12B C12 H12C 109.5 . . ?
C5 C10A C11A 111(3) . . ?
C5 C10A C12A 108(4) . . ?
C11A C10A C12A 103(5) . . ?
C5 C10A H10A 111.4 . . ?
C11A C10A H10A 111.3 . . ?
C12A C10A H10A 111.4 . . ?
C10A C11A H11D 109.3 . . ?
C10A C11A H11E 109.5 . . ?
H11D C11A H11E 109.5 . . ?
C10A C11A H11F 109.5 . . ?
H11D C11A H11F 109.5 . . ?
H11E C11A H11F 109.5 . . ?
C10A C12A H12D 109.5 . . ?
C10A C12A H12E 109.4 . . ?
H12D C12A H12E 109.5 . . ?
C10A C12A H12F 109.5 . . ?
H12D C12A H12F 109.5 . . ?
H12E C12A H12F 109.5 . . ?
C9 C13 C15 112.2(4) . . ?
C9 C13 C14 110.4(4) . . ?
C15 C13 C14 110.7(5) . . ?
C9 C13 H13 107.8 . . ?
C15 C13 H13 107.8 . . ?
C14 C13 H13 107.8 . . ?
C13 C14 H14A 109.5 . . ?
C13 C14 H14B 109.5 . . ?
H14A C14 H14B 109.5 . . ?
C13 C14 H14C 109.5 . . ?
H14A C14 H14C 109.5 . . ?
H14B C14 H14C 109.5 . . ?
C13 C15 H15A 109.5 . . ?
C13 C15 H15B 109.5 . . ?
H15A C15 H15B 109.5 . . ?
C13 C15 H15C 109.5 . . ?
H15A C15 H15C 109.5 . . ?
H15B C15 H15C 109.5 . . ?
C21 C16 C17 123.6(4) . . ?
C21 C16 N2 118.0(4) . . ?
C17 C16 N2 118.5(4) . . ?
C18 C17 C16 116.7(4) . . ?
C18 C17 C22 120.6(4) . . ?
C16 C17 C22 122.6(4) . . ?
C19 C18 C17 121.1(4) . . ?
C19 C18 H18 119.5 . . ?
C17 C18 H18 119.5 . . ?
C18 C19 C20 120.6(4) . . ?
C18 C19 H19 119.7 . . ?
C20 C19 H19 119.7 . . ?
C19 C20 C21 120.6(4) . . ?
C19 C20 H20 119.7 . . ?
C21 C20 H20 119.7 . . ?
C16 C21 C20 117.3(4) . . ?
C16 C21 C25 122.7(4) . . ?
C20 C21 C25 119.9(4) . . ?
C17 C22 C23 111.4(4) . . ?
C17 C22 C24 110.7(4) . . ?
C23 C22 C24 111.0(4) . . ?
C17 C22 H22 107.9 . . ?
C23 C22 H22 107.9 . . ?
C24 C22 H22 107.9 . . ?
C22 C23 H23A 109.5 . . ?
C22 C23 H23B 109.5 . . ?
H23A C23 H23B 109.5 . . ?
C22 C23 H23C 109.5 . . ?
H23A C23 H23C 109.5 . . ?
H23B C23 H23C 109.5 . . ?
C22 C24 H24A 109.5 . . ?
C22 C24 H24B 109.5 . . ?
H24A C24 H24B 109.5 . . ?
C22 C24 H24C 109.5 . . ?
H24A C24 H24C 109.5 . . ?
H24B C24 H24C 109.5 . . ?
C27 C25 C21 111.0(4) . . ?
C27 C25 C26 110.8(5) . . ?
C21 C25 C26 110.8(4) . . ?
C27 C25 H25 108.0 . . ?
C21 C25 H25 108.0 . . ?
C26 C25 H25 108.0 . . ?
C25 C26 H26A 109.5 . . ?
C25 C26 H26B 109.5 . . ?
H26A C26 H26B 109.5 . . ?
C25 C26 H26C 109.5 . . ?
H26A C26 H26C 109.5 . . ?
H26B C26 H26C 109.5 . . ?
C25 C27 H27A 109.5 . . ?
C25 C27 H27B 109.5 . . ?
H27A C27 H27B 109.5 . . ?
C25 C27 H27C 109.5 . . ?
H27A C27 H27C 109.5 . . ?
H27B C27 H27C 109.5 . . ?
N4 C28 N3 105.1(4) . . ?
N4 C28 Au1 126.6(3) . . ?
N3 C28 Au1 128.1(3) . . ?
C30 C29 N3 105.5(4) . . ?
C30 C29 H29 127.3 . . ?
N3 C29 H29 127.3 . . ?
C29 C30 N4 107.6(4) . . ?
C29 C30 H30 126.2 . . ?
N4 C30 H30 126.2 . . ?
N4 C31 C32 111.9(3) . . ?
N4 C31 H31A 109.2 . . ?
C32 C31 H31A 109.2 . . ?
N4 C31 H31B 109.2 . . ?
C32 C31 H31B 109.2 . . ?
H31A C31 H31B 107.9 . . ?
O1 C32 O2 127.0(4) . . ?
O1 C32 C31 120.3(4) . . ?
O2 C32 C31 112.7(4) . . ?
C38 C33 C34 122.9(4) . . ?
C38 C33 N3 118.9(4) . . ?
C34 C33 N3 118.1(4) . . ?
C35 C34 C33 117.1(5) . . ?
C35 C34 C39 120.7(5) . . ?
C33 C34 C39 122.1(5) . . ?
C36 C35 C34 121.9(5) . . ?
C36 C35 H35 119.1 . . ?
C34 C35 H35 119.1 . . ?
C35 C36 C37 119.1(5) . . ?
C35 C36 C40 120.1(6) . . ?
C37 C36 C40 120.8(6) . . ?
C38 C37 C36 121.4(6) . . ?
C38 C37 H37 119.3 . . ?
C36 C37 H37 119.3 . . ?
C37 C38 C33 117.6(5) . . ?
C37 C38 C41 121.1(5) . . ?
C33 C38 C41 121.3(5) . . ?
C34 C39 H39A 109.5 . . ?
C34 C39 H39B 109.5 . . ?
H39A C39 H39B 109.5 . . ?
C34 C39 H39C 109.5 . . ?
H39A C39 H39C 109.5 . . ?
H39B C39 H39C 109.5 . . ?
C36 C40 H40A 109.5 . . ?
C36 C40 H40B 109.5 . . ?
H40A C40 H40B 109.5 . . ?
C36 C40 H40C 109.5 . . ?
H40A C40 H40C 109.5 . . ?
H40B C40 H40C 109.5 . . ?
C38 C41 H41A 109.5 . . ?
C38 C41 H41B 109.5 . . ?
H41A C41 H41B 109.5 . . ?
C38 C41 H41C 109.5 . . ?
H41A C41 H41C 109.5 . . ?
H41B C41 H41C 109.5 . . ?
N7 C42 N8 105.1(4) . . ?
N7 C42 Au2 130.2(3) . . ?
N8 C42 Au2 124.6(3) . . ?
C44 C43 N7 106.0(4) . . ?
C44 C43 H43 127.0 . . ?
N7 C43 H43 127.0 . . ?
C43 C44 N8 106.9(4) . . ?
C43 C44 H44 126.5 . . ?
N8 C44 H44 126.5 . . ?
C46 C45 C50 124.1(4) . . ?
C46 C45 N7 118.0(4) . . ?
C50 C45 N7 117.9(4) . . ?
C45 C46 C47 117.4(4) . . ?
C45 C46 C51 122.6(4) . . ?
C47 C46 C51 120.0(4) . . ?
C48 C47 C46 120.4(5) . . ?
C48 C47 H47 119.8 . . ?
C46 C47 H47 119.8 . . ?
C47 C48 C49 120.9(5) . . ?
C47 C48 H48 119.6 . . ?
C49 C48 H48 119.6 . . ?
C48 C49 C50 121.0(5) . . ?
C48 C49 H49 119.5 . . ?
C50 C49 H49 119.5 . . ?
C49 C50 C45 116.2(4) . . ?
C49 C50 C54 121.2(4) . . ?
C45 C50 C54 122.5(4) . . ?
C53 C51 C46 112.4(4) . . ?
C53 C51 C52 111.3(5) . . ?
C46 C51 C52 110.2(4) . . ?
C53 C51 H51 107.6 . . ?
C46 C51 H51 107.6 . . ?
C52 C51 H51 107.6 . . ?
C51 C52 H52A 109.5 . . ?
C51 C52 H52B 109.5 . . ?
H52A C52 H52B 109.5 . . ?
C51 C52 H52C 109.5 . . ?
H52A C52 H52C 109.5 . . ?
H52B C52 H52C 109.5 . . ?
C51 C53 H53A 109.5 . . ?
C51 C53 H53B 109.5 . . ?
H53A C53 H53B 109.5 . . ?
C51 C53 H53C 109.5 . . ?
H53A C53 H53C 109.5 . . ?
H53B C53 H53C 109.5 . . ?
C50 C54 C55A 116.0(8) . . ?
C50 C54 C55 106.8(6) . . ?
C50 C54 C56 111.3(6) . . ?
C55 C54 C56 108.5(7) . . ?
C50 C54 C56A 108.0(5) . . ?
C55A C54 C56A 109.1(8) . . ?
C50 C54 H54 108.5 . . ?
C55A C54 H54 125.5 . . ?
C55 C54 H54 104.5 . . ?
C56 C54 H54 116.6 . . ?
C56A C54 H54 84.0 . . ?
C54 C55 H55A 109.5 . . ?
C54 C55 H55B 109.5 . . ?
H55A C55 H55B 109.5 . . ?
C54 C55 H55C 109.5 . . ?
H55A C55 H55C 109.5 . . ?
H55B C55 H55C 109.5 . . ?
C54 C56 H56A 109.5 . . ?
C54 C56 H56B 109.5 . . ?
H56A C56 H56B 109.5 . . ?
C54 C56 H56C 109.5 . . ?
H56A C56 H56C 109.5 . . ?
H56B C56 H56C 109.5 . . ?
C54 C55A H55D 109.5 . . ?
C54 C55A H55E 109.5 . . ?
H55D C55A H55E 109.5 . . ?
C54 C55A H55F 109.5 . . ?
H55D C55A H55F 109.5 . . ?
H55E C55A H55F 109.5 . . ?
C54 C56A H56D 109.5 . . ?
C54 C56A H56E 109.5 . . ?
H56D C56A H56E 109.5 . . ?
C54 C56A H56F 109.5 . . ?
H56D C56A H56F 109.5 . . ?
H56E C56A H56F 109.5 . . ?
N8 C57 C58 114.1(7) . . ?
N8 C57 C62 121.5(9) . . ?
C58 C57 C62 124.4(8) . . ?
C57 C58 C59 117.2(9) . . ?
C57 C58 C63 121.9(7) . . ?
C59 C58 C63 120.9(9) . . ?
C60 C59 C58 120.2(10) . . ?
C60 C59 H59 119.9 . . ?
C58 C59 H59 119.9 . . ?
C61 C60 C59 121.1(8) . . ?
C61 C60 H60 119.4 . . ?
C59 C60 H60 119.4 . . ?
C60 C61 C62 121.9(9) . . ?
C60 C61 H61 119.1 . . ?
C62 C61 H61 119.1 . . ?
C57 C62 C61 115.2(10) . . ?
C57 C62 C66 122.6(8) . . ?
C61 C62 C66 122.2(9) . . ?
C65 C63 C64 110.6(9) . . ?
C65 C63 C58 114.9(8) . . ?
C64 C63 C58 113.6(8) . . ?
C65 C63 H63 105.6 . . ?
C64 C63 H63 105.6 . . ?
C58 C63 H63 105.6 . . ?
C63 C64 H64A 109.5 . . ?
C63 C64 H64B 109.5 . . ?
H64A C64 H64B 109.5 . . ?
C63 C64 H64C 109.5 . . ?
H64A C64 H64C 109.5 . . ?
H64B C64 H64C 109.5 . . ?
C63 C65 H65A 109.5 . . ?
C63 C65 H65B 109.5 . . ?
H65A C65 H65B 109.5 . . ?
C63 C65 H65C 109.5 . . ?
H65A C65 H65C 109.5 . . ?
H65B C65 H65C 109.5 . . ?
C62 C66 C67 113.8(9) . . ?
C62 C66 C68 106.3(8) . . ?
C67 C66 C68 108.4(7) . . ?
C62 C66 H66 109.4 . . ?
C67 C66 H66 109.4 . . ?
C68 C66 H66 109.4 . . ?
C66 C67 H67A 109.5 . . ?
C66 C67 H67B 109.5 . . ?
H67A C67 H67B 109.5 . . ?
C66 C67 H67C 109.5 . . ?
H67A C67 H67C 109.5 . . ?
H67B C67 H67C 109.5 . . ?
C66 C68 H68A 109.5 . . ?
C66 C68 H68B 109.5 . . ?
H68A C68 H68B 109.5 . . ?
C66 C68 H68C 109.5 . . ?
H68A C68 H68C 109.5 . . ?
H68B C68 H68C 109.5 . . ?
C58A C57A C62A 125.2(9) . . ?
C58A C57A N8 121.5(7) . . ?
C62A C57A N8 113.1(8) . . ?
C57A C58A C59A 116.1(9) . . ?
C57A C58A C63A 122.7(7) . . ?
C59A C58A C63A 121.2(9) . . ?
C60A C59A C58A 120.9(10) . . ?
C60A C59A H59A 119.6 . . ?
C58A C59A H59A 119.6 . . ?
C61A C60A C59A 121.9(9) . . ?
C61A C60A H60A 119.1 . . ?
C59A C60A H60A 119.1 . . ?
C60A C61A C62A 120.2(9) . . ?
C60A C61A H61A 119.9 . . ?
C62A C61A H61A 119.9 . . ?
C57A C62A C61A 115.8(10) . . ?
C57A C62A C66A 122.8(8) . . ?
C61A C62A C66A 121.4(9) . . ?
C65A C63A C64A 111.5(10) . . ?
C65A C63A C58A 115.5(8) . . ?
C64A C63A C58A 112.5(9) . . ?
C65A C63A H63A 105.5 . . ?
C64A C63A H63A 105.5 . . ?
C58A C63A H63A 105.5 . . ?
C63A C64A H64D 109.5 . . ?
C63A C64A H64E 109.5 . . ?
H64D C64A H64E 109.5 . . ?
C63A C64A H64F 109.5 . . ?
H64D C64A H64F 109.5 . . ?
H64E C64A H64F 109.5 . . ?
C63A C65A H65D 109.5 . . ?
C63A C65A H65E 109.5 . . ?
H65D C65A H65E 109.5 . . ?
C63A C65A H65F 109.5 . . ?
H65D C65A H65F 109.5 . . ?
H65E C65A H65F 109.5 . . ?
C62A C66A C67A 113.4(10) . . ?
C62A C66A C68A 106.0(8) . . ?
C67A C66A C68A 109.4(8) . . ?
C62A C66A H66A 109.3 . . ?
C67A C66A H66A 109.3 . . ?
C68A C66A H66A 109.3 . . ?
C66A C67A H67D 109.5 . . ?
C66A C67A H67E 109.5 . . ?
H67D C67A H67E 109.5 . . ?
C66A C67A H67F 109.5 . . ?
H67D C67A H67F 109.5 . . ?
H67E C67A H67F 109.5 . . ?
C66A C68A H68D 109.5 . . ?
C66A C68A H68E 109.5 . . ?
H68D C68A H68E 109.5 . . ?
C66A C68A H68F 109.5 . . ?
H68D C68A H68F 109.5 . . ?
H68E C68A H68F 109.5 . . ?
N5 C69 N6 105.4(4) . . ?
N5 C69 Au2 128.0(3) . . ?
N6 C69 Au2 126.5(3) . . ?
C71 C70 N5 107.0(4) . . ?
C71 C70 H70 126.5 . . ?
N5 C70 H70 126.5 . . ?
C70 C71 N6 107.1(4) . . ?
C70 C71 H71 126.5 . . ?
N6 C71 H71 126.5 . . ?
N5 C72 C73 114.7(4) . . ?
N5 C72 H72A 108.6 . . ?
C73 C72 H72A 108.6 . . ?
N5 C72 H72B 108.6 . . ?
C73 C72 H72B 108.6 . . ?
H72A C72 H72B 107.6 . . ?
O3 C73 O4 127.3(4) . . ?
O3 C73 C72 122.0(4) . . ?
O4 C73 C72 110.8(4) . . ?
C75 C74 C79 121.9(4) . . ?
C75 C74 N6 118.6(4) . . ?
C79 C74 N6 119.5(4) . . ?
C74 C75 C76 117.4(4) . . ?
C74 C75 C80 121.2(4) . . ?
C76 C75 C80 121.4(4) . . ?
C77 C76 C75 122.3(4) . . ?
C77 C76 H76 118.8 . . ?
C75 C76 H76 118.8 . . ?
C76 C77 C78 118.4(4) . . ?
C76 C77 C81 121.3(5) . . ?
C78 C77 C81 120.3(5) . . ?
C79 C78 C77 122.0(5) . . ?
C79 C78 H78 119.0 . . ?
C77 C78 H78 119.0 . . ?
C78 C79 C74 117.9(4) . . ?
C78 C79 C82 120.8(4) . . ?
C74 C79 C82 121.3(4) . . ?
C75 C80 H80A 109.5 . . ?
C75 C80 H80B 109.5 . . ?
H80A C80 H80B 109.5 . . ?
C75 C80 H80C 109.5 . . ?
H80A C80 H80C 109.5 . . ?
H80B C80 H80C 109.5 . . ?
C77 C81 H81A 109.5 . . ?
C77 C81 H81B 109.5 . . ?
H81A C81 H81B 109.5 . . ?
C77 C81 H81C 109.5 . . ?
H81A C81 H81C 109.5 . . ?
H81B C81 H81C 109.5 . . ?
C79 C82 H82A 109.5 . . ?
C79 C82 H82B 109.5 . . ?
H82A C82 H82B 109.5 . . ?
C79 C82 H82C 109.5 . . ?
H82A C82 H82C 109.5 . . ?
H82B C82 H82C 109.5 . . ?
C1 N1 C2 110.9(4) . . ?
C1 N1 C4 121.5(4) . . ?
C2 N1 C4 127.2(4) . . ?
C1 N2 C3 111.7(4) . . ?
C1 N2 C16 122.9(4) . . ?
C3 N2 C16 125.3(4) . . ?
C28 N3 C29 111.0(4) . . ?
C28 N3 C33 124.7(4) . . ?
C29 N3 C33 124.3(4) . . ?
C28 N4 C30 110.9(4) . . ?
C28 N4 C31 123.7(4) . . ?
C30 N4 C31 124.4(4) . . ?
C69 N5 C70 110.7(4) . . ?
C69 N5 C72 124.5(4) . . ?
C70 N5 C72 124.6(4) . . ?
C69 N6 C71 109.9(4) . . ?
C69 N6 C74 123.6(4) . . ?
C71 N6 C74 126.3(4) . . ?
C42 N7 C43 111.0(4) . . ?
C42 N7 C45 124.6(4) . . ?
C43 N7 C45 124.1(4) . . ?
C42 N8 C57 124.6(4) . . ?
C42 N8 C44 110.9(4) . . ?
C57 N8 C44 124.2(5) . . ?
C42 N8 C57A 120.3(4) . . ?
C44 N8 C57A 127.6(4) . . ?
C1 Au1 C28 174.23(16) . . ?
C69 Au2 C42 175.92(17) . . ?

loop_
_geom_bond_atom_site_label_1
_geom_bond_atom_site_label_2
_geom_bond_distance
_geom_bond_site_symmetry_2
_geom_bond_publ_flag
C1 N2 1.355(6) . ?
C1 N1 1.365(5) . ?
C1 Au1 1.995(4) . ?
C2 C3 1.349(7) . ?
C2 N1 1.380(6) . ?
C2 H2 0.9500 . ?
C3 N2 1.379(5) . ?
C3 H3 0.9500 . ?
C4 C9 1.398(7) . ?
C4 C5 1.404(7) . ?
C4 N1 1.448(6) . ?
C5 C6 1.390(7) . ?
C5 C10A 1.530(9) . ?
C5 C10 1.530(9) . ?
C6 C7 1.382(8) . ?
C6 H6 0.9500 . ?
C7 C8 1.380(8) . ?
C7 H7 0.9500 . ?
C8 C9 1.388(7) . ?
C8 H8 0.9500 . ?
C9 C13 1.518(7) . ?
C10 C11 1.46(3) . ?
C10 C12 1.46(3) . ?
C10 H10 1.0000 . ?
C11 H11A 0.9800 . ?
C11 H11B 0.9800 . ?
C11 H11C 0.9800 . ?
C12 H12A 0.9800 . ?
C12 H12B 0.9800 . ?
C12 H12C 0.9800 . ?
C10A C11A 1.55(3) . ?
C10A C12A 1.63(7) . ?
C10A H10A 1.0000 . ?
C11A H11D 0.9800 . ?
C11A H11E 0.9800 . ?
C11A H11F 0.9800 . ?
C12A H12D 0.9800 . ?
C12A H12E 0.9800 . ?
C12A H12F 0.9800 . ?
C13 C15 1.529(7) . ?
C13 C14 1.535(7) . ?
C13 H13 1.0000 . ?
C14 H14A 0.9800 . ?
C14 H14B 0.9800 . ?
C14 H14C 0.9800 . ?
C15 H15A 0.9800 . ?
C15 H15B 0.9800 . ?
C15 H15C 0.9800 . ?
C16 C21 1.385(6) . ?
C16 C17 1.408(6) . ?
C16 N2 1.452(5) . ?
C17 C18 1.393(6) . ?
C17 C22 1.506(6) . ?
C18 C19 1.378(7) . ?
C18 H18 0.9500 . ?
C19 C20 1.388(7) . ?
C19 H19 0.9500 . ?
C20 C21 1.395(6) . ?
C20 H20 0.9500 . ?
C21 C25 1.524(6) . ?
C22 C23 1.532(7) . ?
C22 C24 1.538(7) . ?
C22 H22 1.0000 . ?
C23 H23A 0.9800 . ?
C23 H23B 0.9800 . ?
C23 H23C 0.9800 . ?
C24 H24A 0.9800 . ?
C24 H24B 0.9800 . ?
C24 H24C 0.9800 . ?
C25 C27 1.514(7) . ?
C25 C26 1.533(7) . ?
C25 H25 1.0000 . ?
C26 H26A 0.9800 . ?
C26 H26B 0.9800 . ?
C26 H26C 0.9800 . ?
C27 H27A 0.9800 . ?
C27 H27B 0.9800 . ?
C27 H27C 0.9800 . ?
C28 N4 1.342(6) . ?
C28 N3 1.347(5) . ?
C28 Au1 2.008(4) . ?
C29 C30 1.346(7) . ?
C29 N3 1.399(6) . ?
C29 H29 0.9500 . ?
C30 N4 1.377(6) . ?
C30 H30 0.9500 . ?
C31 N4 1.461(5) . ?
C31 C32 1.527(6) . ?
C31 H31A 0.9900 . ?
C31 H31B 0.9900 . ?
C32 O1 1.223(5) . ?
C32 O2 1.285(5) . ?
C33 C38 1.391(7) . ?
C33 C34 1.399(7) . ?
C33 N3 1.441(6) . ?
C34 C35 1.396(7) . ?
C34 C39 1.493(8) . ?
C35 C36 1.379(9) . ?
C35 H35 0.9500 . ?
C36 C37 1.399(9) . ?
C36 C40 1.506(8) . ?
C37 C38 1.390(8) . ?
C37 H37 0.9500 . ?
C38 C41 1.500(8) . ?
C39 H39A 0.9800 . ?
C39 H39B 0.9800 . ?
C39 H39C 0.9800 . ?
C40 H40A 0.9800 . ?
C40 H40B 0.9800 . ?
C40 H40C 0.9800 . ?
C41 H41A 0.9800 . ?
C41 H41B 0.9800 . ?
C41 H41C 0.9800 . ?
C42 N7 1.346(6) . ?
C42 N8 1.346(6) . ?
C42 Au2 2.012(4) . ?
C43 C44 1.349(7) . ?
C43 N7 1.394(6) . ?
C43 H43 0.9500 . ?
C44 N8 1.384(6) . ?
C44 H44 0.9500 . ?
C45 C46 1.389(6) . ?
C45 C50 1.398(6) . ?
C45 N7 1.449(6) . ?
C46 C47 1.391(7) . ?
C46 C51 1.526(7) . ?
C47 C48 1.381(7) . ?
C47 H47 0.9500 . ?
C48 C49 1.385(7) . ?
C48 H48 0.9500 . ?
C49 C50 1.397(7) . ?
C49 H49 0.9500 . ?
C50 C54 1.511(7) . ?
C51 C53 1.518(7) . ?
C51 C52 1.530(7) . ?
C51 H51 1.0000 . ?
C52 H52A 0.9800 . ?
C52 H52B 0.9800 . ?
C52 H52C 0.9800 . ?
C53 H53A 0.9800 . ?
C53 H53B 0.9800 . ?
C53 H53C 0.9800 . ?
C54 C55A 1.539(8) . ?
C54 C55 1.552(8) . ?
C54 C56 1.553(8) . ?
C54 C56A 1.557(8) . ?
C54 H54 1.0000 . ?
C55 H55A 0.9800 . ?
C55 H55B 0.9800 . ?
C55 H55C 0.9800 . ?
C56 H56A 0.9800 . ?
C56 H56B 0.9800 . ?
C56 H56C 0.9800 . ?
C55A H55D 0.9800 . ?
C55A H55E 0.9800 . ?
C55A H55F 0.9800 . ?
C56A H56D 0.9800 . ?
C56A H56E 0.9800 . ?
C56A H56F 0.9800 . ?
C57 N8 1.382(10) . ?
C57 C58 1.399(11) . ?
C57 C62 1.407(11) . ?
C58 C59 1.400(9) . ?
C58 C63 1.543(12) . ?
C59 C60 1.391(13) . ?
C59 H59 0.9500 . ?
C60 C61 1.367(13) . ?
C60 H60 0.9500 . ?
C61 C62 1.418(12) . ?
C61 H61 0.9500 . ?
C62 C66 1.501(13) . ?
C63 C65 1.472(11) . ?
C63 C64 1.533(11) . ?
C63 H63 1.0000 . ?
C64 H64A 0.9800 . ?
C64 H64B 0.9800 . ?
C64 H64C 0.9800 . ?
C65 H65A 0.9800 . ?
C65 H65B 0.9800 . ?
C65 H65C 0.9800 . ?
C66 C67 1.524(11) . ?
C66 C68 1.573(10) . ?
C66 H66 1.0000 . ?
C67 H67A 0.9800 . ?
C67 H67B 0.9800 . ?
C67 H67C 0.9800 . ?
C68 H68A 0.9800 . ?
C68 H68B 0.9800 . ?
C68 H68C 0.9800 . ?
C57A C58A 1.394(12) . ?
C57A C62A 1.407(11) . ?
C57A N8 1.549(11) . ?
C58A C59A 1.397(10) . ?
C58A C63A 1.542(12) . ?
C59A C60A 1.393(13) . ?
C59A H59A 0.9500 . ?
C60A C61A 1.370(14) . ?
C60A H60A 0.9500 . ?
C61A C62A 1.425(12) . ?
C61A H61A 0.9500 . ?
C62A C66A 1.501(14) . ?
C63A C65A 1.468(12) . ?
C63A C64A 1.536(11) . ?
C63A H63A 1.0000 . ?
C64A H64D 0.9800 . ?
C64A H64E 0.9800 . ?
C64A H64F 0.9800 . ?
C65A H65D 0.9800 . ?
C65A H65E 0.9800 . ?
C65A H65F 0.9800 . ?
C66A C67A 1.522(11) . ?
C66A C68A 1.569(10) . ?
C66A H66A 1.0000 . ?
C67A H67D 0.9800 . ?
C67A H67E 0.9800 . ?
C67A H67F 0.9800 . ?
C68A H68D 0.9800 . ?
C68A H68E 0.9800 . ?
C68A H68F 0.9800 . ?
C69 N5 1.343(6) . ?
C69 N6 1.359(6) . ?
C69 Au2 2.010(4) . ?
C70 C71 1.341(7) . ?
C70 N5 1.378(6) . ?
C70 H70 0.9500 . ?
C71 N6 1.384(6) . ?
C71 H71 0.9500 . ?
C72 N5 1.462(6) . ?
C72 C73 1.533(6) . ?
C72 H72A 0.9900 . ?
C72 H72B 0.9900 . ?
C73 O3 1.211(5) . ?
C73 O4 1.292(5) . ?
C74 C75 1.398(6) . ?
C74 C79 1.400(7) . ?
C74 N6 1.436(5) . ?
C75 C76 1.407(7) . ?
C75 C80 1.504(7) . ?
C76 C77 1.375(7) . ?
C76 H76 0.9500 . ?
C77 C78 1.393(7) . ?
C77 C81 1.514(7) . ?
C78 C79 1.391(6) . ?
C78 H78 0.9500 . ?
C79 C82 1.502(7) . ?
C80 H80A 0.9800 . ?
C80 H80B 0.9800 . ?
C80 H80C 0.9800 . ?
C81 H81A 0.9800 . ?
C81 H81B 0.9800 . ?
C81 H81C 0.9800 . ?
C82 H82A 0.9800 . ?
C82 H82B 0.9800 . ?
C82 H82C 0.9800 . ?
Br1 Br1A 0.648(4) . ?

loop_
_geom_torsion_atom_site_label_1
_geom_torsion_atom_site_label_2
_geom_torsion_atom_site_label_3
_geom_torsion_atom_site_label_4
_geom_torsion
_geom_torsion_site_symmetry_1
_geom_torsion_site_symmetry_2
_geom_torsion_site_symmetry_3
_geom_torsion_site_symmetry_4
_geom_torsion_publ_flag
N1 C2 C3 N2 -0.2(5) . . . . ?
C9 C4 C5 C6 1.6(8) . . . . ?
N1 C4 C5 C6 -176.9(5) . . . . ?
C9 C4 C5 C10A -179.2(15) . . . . ?
N1 C4 C5 C10A 2.2(16) . . . . ?
C9 C4 C5 C10 -176.3(14) . . . . ?
N1 C4 C5 C10 5.1(15) . . . . ?
C4 C5 C6 C7 0.1(8) . . . . ?
C10A C5 C6 C7 -179.2(15) . . . . ?
C10 C5 C6 C7 178.0(13) . . . . ?
C5 C6 C7 C8 -1.3(10) . . . . ?
C6 C7 C8 C9 0.8(10) . . . . ?
C7 C8 C9 C4 0.8(9) . . . . ?
C7 C8 C9 C13 179.0(5) . . . . ?
C5 C4 C9 C8 -2.0(8) . . . . ?
N1 C4 C9 C8 176.5(5) . . . . ?
C5 C4 C9 C13 179.8(5) . . . . ?
N1 C4 C9 C13 -1.7(7) . . . . ?
C6 C5 C10 C11 55(6) . . . . ?
C4 C5 C10 C11 -127(4) . . . . ?
C6 C5 C10 C12 -80(5) . . . . ?
C4 C5 C10 C12 97(6) . . . . ?
C6 C5 C10A C11A 58(6) . . . . ?
C4 C5 C10A C11A -121(5) . . . . ?
C6 C5 C10A C12A -55(3) . . . . ?
C4 C5 C10A C12A 126(4) . . . . ?
C8 C9 C13 C15 36.7(7) . . . . ?
C4 C9 C13 C15 -145.2(5) . . . . ?
C8 C9 C13 C14 -87.3(6) . . . . ?
C4 C9 C13 C14 90.9(6) . . . . ?
C21 C16 C17 C18 -1.7(7) . . . . ?
N2 C16 C17 C18 179.9(4) . . . . ?
C21 C16 C17 C22 -179.8(4) . . . . ?
N2 C16 C17 C22 1.7(6) . . . . ?
C16 C17 C18 C19 2.3(7) . . . . ?
C22 C17 C18 C19 -179.6(4) . . . . ?
C17 C18 C19 C20 -1.3(7) . . . . ?
C18 C19 C20 C21 -0.3(7) . . . . ?
C17 C16 C21 C20 0.2(7) . . . . ?
N2 C16 C21 C20 178.7(4) . . . . ?
C17 C16 C21 C25 179.1(4) . . . . ?
N2 C16 C21 C25 -2.5(6) . . . . ?
C19 C20 C21 C16 0.8(7) . . . . ?
C19 C20 C21 C25 -178.1(4) . . . . ?
C18 C17 C22 C23 56.0(6) . . . . ?
C16 C17 C22 C23 -126.0(5) . . . . ?
C18 C17 C22 C24 -68.1(6) . . . . ?
C16 C17 C22 C24 110.0(5) . . . . ?
C16 C21 C25 C27 113.8(5) . . . . ?
C20 C21 C25 C27 -67.4(6) . . . . ?
C16 C21 C25 C26 -122.7(5) . . . . ?
C20 C21 C25 C26 56.1(6) . . . . ?
N3 C29 C30 N4 -0.6(5) . . . . ?
N4 C31 C32 O1 -10.0(6) . . . . ?
N4 C31 C32 O2 169.9(4) . . . . ?
C38 C33 C34 C35 -1.5(7) . . . . ?
N3 C33 C34 C35 178.0(4) . . . . ?
C38 C33 C34 C39 176.0(5) . . . . ?
N3 C33 C34 C39 -4.4(7) . . . . ?
C33 C34 C35 C36 2.5(7) . . . . ?
C39 C34 C35 C36 -175.1(5) . . . . ?
C34 C35 C36 C37 -2.4(7) . . . . ?
C34 C35 C36 C40 179.2(5) . . . . ?
C35 C36 C37 C38 1.2(8) . . . . ?
C40 C36 C37 C38 179.6(5) . . . . ?
C36 C37 C38 C33 -0.2(8) . . . . ?
C36 C37 C38 C41 -179.3(5) . . . . ?
C34 C33 C38 C37 0.4(7) . . . . ?
N3 C33 C38 C37 -179.2(4) . . . . ?
C34 C33 C38 C41 179.4(5) . . . . ?
N3 C33 C38 C41 -0.1(7) . . . . ?
N7 C43 C44 N8 0.1(5) . . . . ?
C50 C45 C46 C47 1.0(7) . . . . ?
N7 C45 C46 C47 -179.2(4) . . . . ?
C50 C45 C46 C51 -179.6(4) . . . . ?
N7 C45 C46 C51 0.2(6) . . . . ?
C45 C46 C47 C48 0.2(7) . . . . ?
C51 C46 C47 C48 -179.3(5) . . . . ?
C46 C47 C48 C49 -1.4(8) . . . . ?
C47 C48 C49 C50 1.4(8) . . . . ?
C48 C49 C50 C45 -0.3(7) . . . . ?
C48 C49 C50 C54 -179.2(5) . . . . ?
C46 C45 C50 C49 -1.0(7) . . . . ?
N7 C45 C50 C49 179.3(4) . . . . ?
C46 C45 C50 C54 178.0(4) . . . . ?
N7 C45 C50 C54 -1.8(6) . . . . ?
C45 C46 C51 C53 -122.3(5) . . . . ?
C47 C46 C51 C53 57.1(6) . . . . ?
C45 C46 C51 C52 112.9(5) . . . . ?
C47 C46 C51 C52 -67.6(6) . . . . ?
C49 C50 C54 C55A -44.4(10) . . . . ?
C45 C50 C54 C55A 136.7(9) . . . . ?
C49 C50 C54 C55 -80.0(7) . . . . ?
C45 C50 C54 C55 101.1(7) . . . . ?
C49 C50 C54 C56 38.3(8) . . . . ?
C45 C50 C54 C56 -140.6(7) . . . . ?
C49 C50 C54 C56A 78.3(8) . . . . ?
C45 C50 C54 C56A -100.6(8) . . . . ?
N8 C57 C58 C59 178.1(5) . . . . ?
C62 C57 C58 C59 0.2(3) . . . . ?
N8 C57 C58 C63 -2.6(5) . . . . ?
C62 C57 C58 C63 179.5(4) . . . . ?
C57 C58 C59 C60 0.1(3) . . . . ?
C63 C58 C59 C60 -179.2(4) . . . . ?
C58 C59 C60 C61 -0.2(6) . . . . ?
C59 C60 C61 C62 0.0(8) . . . . ?
N8 C57 C62 C61 -178.2(6) . . . . ?
C58 C57 C62 C61 -0.4(5) . . . . ?
N8 C57 C62 C66 2.9(8) . . . . ?
C58 C57 C62 C66 -179.3(3) . . . . ?
C60 C61 C62 C57 0.3(7) . . . . ?
C60 C61 C62 C66 179.2(5) . . . . ?
C57 C58 C63 C65 70.2(11) . . . . ?
C59 C58 C63 C65 -110.5(11) . . . . ?
C57 C58 C63 C64 -161.1(8) . . . . ?
C59 C58 C63 C64 18.2(8) . . . . ?
C57 C62 C66 C67 -153.5(8) . . . . ?
C61 C62 C66 C67 27.6(9) . . . . ?
C57 C62 C66 C68 87.3(8) . . . . ?
C61 C62 C66 C68 -91.6(8) . . . . ?
C62A C57A C58A C59A 0.3(3) . . . . ?
N8 C57A C58A C59A 175.4(6) . . . . ?
C62A C57A C58A C63A 179.6(4) . . . . ?
N8 C57A C58A C63A -5.3(6) . . . . ?
C57A C58A C59A C60A 0.2(3) . . . . ?
C63A C58A C59A C60A -179.2(4) . . . . ?
C58A C59A C60A C61A -0.1(6) . . . . ?
C59A C60A C61A C62A -0.4(8) . . . . ?
C58A C57A C62A C61A -0.7(5) . . . . ?
N8 C57A C62A C61A -176.2(6) . . . . ?
C58A C57A C62A C66A -179.3(3) . . . . ?
N8 C57A C62A C66A 5.2(7) . . . . ?
C60A C61A C62A C57A 0.8(7) . . . . ?
C60A C61A C62A C66A 179.4(5) . . . . ?
C57A C58A C63A C65A 71.1(12) . . . . ?
C59A C58A C63A C65A -109.6(12) . . . . ?
C57A C58A C63A C64A -159.4(8) . . . . ?
C59A C58A C63A C64A 19.9(9) . . . . ?
C57A C62A C66A C67A -151.0(8) . . . . ?
C61A C62A C66A C67A 30.5(10) . . . . ?
C57A C62A C66A C68A 89.0(9) . . . . ?
C61A C62A C66A C68A -89.5(9) . . . . ?
N5 C70 C71 N6 0.0(5) . . . . ?
N5 C72 C73 O3 -1.1(6) . . . . ?
N5 C72 C73 O4 178.2(4) . . . . ?
C79 C74 C75 C76 1.7(7) . . . . ?
N6 C74 C75 C76 -179.3(4) . . . . ?
C79 C74 C75 C80 -177.2(4) . . . . ?
N6 C74 C75 C80 1.8(7) . . . . ?
C74 C75 C76 C77 -1.4(7) . . . . ?
C80 C75 C76 C77 177.5(5) . . . . ?
C75 C76 C77 C78 0.9(7) . . . . ?
C75 C76 C77 C81 -179.5(5) . . . . ?
C76 C77 C78 C79 -0.7(7) . . . . ?
C81 C77 C78 C79 179.7(5) . . . . ?
C77 C78 C79 C74 1.1(7) . . . . ?
C77 C78 C79 C82 178.7(5) . . . . ?
C75 C74 C79 C78 -1.6(7) . . . . ?
N6 C74 C79 C78 179.4(4) . . . . ?
C75 C74 C79 C82 -179.2(4) . . . . ?
N6 C74 C79 C82 1.8(7) . . . . ?
N2 C1 N1 C2 -1.1(5) . . . . ?
Au1 C1 N1 C2 175.0(3) . . . . ?
N2 C1 N1 C4 -174.8(4) . . . . ?
Au1 C1 N1 C4 1.3(6) . . . . ?
C3 C2 N1 C1 0.9(6) . . . . ?
C3 C2 N1 C4 174.1(4) . . . . ?
C9 C4 N1 C1 -100.3(5) . . . . ?
C5 C4 N1 C1 78.3(6) . . . . ?
C9 C4 N1 C2 87.1(6) . . . . ?
C5 C4 N1 C2 -94.3(6) . . . . ?
N1 C1 N2 C3 1.0(5) . . . . ?
Au1 C1 N2 C3 -174.7(4) . . . . ?
N1 C1 N2 C16 176.4(4) . . . . ?
Au1 C1 N2 C16 0.7(7) . . . . ?
C2 C3 N2 C1 -0.5(5) . . . . ?
C2 C3 N2 C16 -175.8(4) . . . . ?
C21 C16 N2 C1 -86.3(5) . . . . ?
C17 C16 N2 C1 92.2(5) . . . . ?
C21 C16 N2 C3 88.5(5) . . . . ?
C17 C16 N2 C3 -93.0(5) . . . . ?
N4 C28 N3 C29 0.8(5) . . . . ?
Au1 C28 N3 C29 176.1(3) . . . . ?
N4 C28 N3 C33 179.6(4) . . . . ?
Au1 C28 N3 C33 -5.1(6) . . . . ?
C30 C29 N3 C28 -0.1(5) . . . . ?
C30 C29 N3 C33 -179.0(4) . . . . ?
C38 C33 N3 C28 -76.5(6) . . . . ?
C34 C33 N3 C28 104.0(5) . . . . ?
C38 C33 N3 C29 102.2(5) . . . . ?
C34 C33 N3 C29 -77.3(6) . . . . ?
N3 C28 N4 C30 -1.2(5) . . . . ?
Au1 C28 N4 C30 -176.6(3) . . . . ?
N3 C28 N4 C31 -170.3(4) . . . . ?
Au1 C28 N4 C31 14.3(6) . . . . ?
C29 C30 N4 C28 1.2(5) . . . . ?
C29 C30 N4 C31 170.2(4) . . . . ?
C32 C31 N4 C28 77.4(5) . . . . ?
C32 C31 N4 C30 -90.2(5) . . . . ?
N6 C69 N5 C70 0.3(5) . . . . ?
Au2 C69 N5 C70 178.9(3) . . . . ?
N6 C69 N5 C72 175.0(4) . . . . ?
Au2 C69 N5 C72 -6.4(6) . . . . ?
C71 C70 N5 C69 -0.2(5) . . . . ?
C71 C70 N5 C72 -174.8(4) . . . . ?
C73 C72 N5 C69 118.9(5) . . . . ?
C73 C72 N5 C70 -67.2(6) . . . . ?
N5 C69 N6 C71 -0.4(5) . . . . ?
Au2 C69 N6 C71 -179.0(3) . . . . ?
N5 C69 N6 C74 -174.7(4) . . . . ?
Au2 C69 N6 C74 6.7(6) . . . . ?
C70 C71 N6 C69 0.3(5) . . . . ?
C70 C71 N6 C74 174.4(4) . . . . ?
C75 C74 N6 C69 78.8(6) . . . . ?
C79 C74 N6 C69 -102.2(5) . . . . ?
C75 C74 N6 C71 -94.6(6) . . . . ?
C79 C74 N6 C71 84.4(6) . . . . ?
N8 C42 N7 C43 -1.0(5) . . . . ?
Au2 C42 N7 C43 175.1(3) . . . . ?
N8 C42 N7 C45 173.3(4) . . . . ?
Au2 C42 N7 C45 -10.6(7) . . . . ?
C44 C43 N7 C42 0.6(5) . . . . ?
C44 C43 N7 C45 -173.8(4) . . . . ?
C46 C45 N7 C42 -83.8(6) . . . . ?
C50 C45 N7 C42 96.0(5) . . . . ?
C46 C45 N7 C43 89.8(5) . . . . ?
C50 C45 N7 C43 -90.4(5) . . . . ?
N7 C42 N8 C57 175.0(6) . . . . ?
Au2 C42 N8 C57 -1.3(8) . . . . ?
N7 C42 N8 C44 1.0(5) . . . . ?
Au2 C42 N8 C44 -175.3(3) . . . . ?
N7 C42 N8 C57A -167.5(5) . . . . ?
Au2 C42 N8 C57A 16.2(7) . . . . ?
C58 C57 N8 C42 78.0(6) . . . . ?
C62 C57 N8 C42 -104.0(6) . . . . ?
C58 C57 N8 C44 -108.7(5) . . . . ?
C62 C57 N8 C44 69.3(7) . . . . ?
C43 C44 N8 C42 -0.7(6) . . . . ?
C43 C44 N8 C57 -174.7(6) . . . . ?
C43 C44 N8 C57A 166.8(6) . . . . ?
C58A C57A N8 C42 73.4(5) . . . . ?
C62A C57A N8 C42 -110.9(5) . . . . ?
C58A C57A N8 C44 -93.0(6) . . . . ?
C62A C57A N8 C44 82.7(7) . . . . ?

loop_
_platon_squeeze_void_nr
_platon_squeeze_void_average_x
_platon_squeeze_void_average_y
_platon_squeeze_void_average_z
_platon_squeeze_void_volume
_platon_squeeze_void_count_electrons
_platon_squeeze_void_content
1 0.009 0.301 0.609 120 57 ' '
2 -0.009 0.699 0.391 119 57 ' '
3 0.269 0.245 0.884 12 0 ' '
4 0.730 0.755 0.116 11 0 ' '
